data_4314268
loop_
_publ_author_name
'Hengbo Cui'
'Takeo Otsuka'
'Akiko Kobayashi'
'Naoya Takeda'
'Masayasu Ishikawa'
'Yohji Misaki'
'Hayao Kobayashi'

_publ_contact_author_email akiko@chem.s.u-tokyo.ac.jp
_publ_contact_author_fax +81-3-5841-4417
_publ_contact_author_name 'Akiko KOBAYASHI'
_publ_contact_author_phone +81-3-5841-4417
_publ_section_title
;
 Structural, Electrical, and Magnetic Properties of a Series of Molecular
 Conductors Based on BDT-TTP and Lanthanoid Nitrate Complex Anions
 (BDT-TTP = 2,5-Bis(1,3-dithiol-2-ylidene)-1,3,4,6-tetrathiapentalene)
;
_journal_name_full 'Inorganic Chemistry'
_journal_page_first 6114
_journal_page_last 6122
_journal_paper_doi 10.1021/ic034459g
_journal_volume 42
_journal_year 2003
_chemical_formula_moiety 'C50 H20 N5 O15 S40 Tb '
_chemical_formula_sum 'C50 H20 N5 O15 S40 Tb'
_chemical_formula_weight 2372.06
_space_group_IT_number 2
_symmetry_cell_setting triclinic
_symmetry_Int_Tables_number 2
_symmetry_space_group_name_Hall '-P 1'
_symmetry_space_group_name_H-M 'P -1'
_audit_creation_date 2003-03-14
_audit_creation_method 'by CrystalStructure v2.00'
_cell_angle_alpha 68.757(9)
_cell_angle_beta 76.727(10)
_cell_angle_gamma 78.848(11)
_cell_formula_units_Z 2
_cell_length_a 11.561(4)
_cell_length_b 19.545(6)
_cell_length_c 21.935(6)
_cell_measurement_reflns_used 8306
_cell_measurement_temperature 293.1
_cell_measurement_theta_max 13.7
_cell_measurement_theta_min 1.5
_cell_volume 4463(2)
_computing_cell_refinement CrystalClear
_computing_data_collection CrystalClear
_computing_data_reduction CrystalStructure
_computing_publication_material 'CrystalStructure Ver. 2.00'
_computing_structure_refinement CRYSTALS
_computing_structure_solution SIR92
_diffrn_detector_area_resol_mean 14.62
_diffrn_measured_fraction_theta_full 0.9895
_diffrn_measured_fraction_theta_max 0.9895
_diffrn_measurement_device_type 'Rigaku Mercury'
_diffrn_measurement_method \w
_diffrn_radiation_type 'Mo K\a'
_diffrn_radiation_wavelength 0.7107
_diffrn_reflns_av_R_equivalents 0.054
_diffrn_reflns_limit_h_max 10
_diffrn_reflns_limit_h_min -15
_diffrn_reflns_limit_k_max 22
_diffrn_reflns_limit_k_min -25
_diffrn_reflns_limit_l_max 26
_diffrn_reflns_limit_l_min -28
_diffrn_reflns_number 36967
_diffrn_reflns_theta_full 27.48
_diffrn_reflns_theta_max 27.48
_exptl_absorpt_coefficient_mu 1.784
_exptl_absorpt_correction_T_max 0.965
_exptl_absorpt_correction_T_min 0.675
_exptl_absorpt_correction_type none
_exptl_crystal_colour colorless
_exptl_crystal_density_diffrn 1.765
_exptl_crystal_density_method 'not measured'
_exptl_crystal_description prism
_exptl_crystal_size_max 0.30
_exptl_crystal_size_mid 0.20
_exptl_crystal_size_min 0.02
_refine_diff_density_max 4.10
_refine_diff_density_min -1.33
_refine_ls_extinction_method none
_refine_ls_goodness_of_fit_ref 2.254
_refine_ls_hydrogen_treatment noref
_refine_ls_number_parameters 1000
_refine_ls_number_reflns 9508
_refine_ls_R_factor_gt 0.0820
_refine_ls_shift/su_max 0.0530
_refine_ls_structure_factor_coef F
_refine_ls_weighting_details 'w = 1.0'
_refine_ls_weighting_scheme unit
_refine_ls_wR_factor_ref 0.1050
_reflns_number_gt 9508
_reflns_number_total 20229
_reflns_threshold_expression F^2^>2.0\s(F^2^)
_cod_data_source_file ic034459gsi20030807_031921_05.cif
_cod_data_source_block '__(BDT-TTP)5[Tb(NO3)5]'
_cod_original_cell_volume 4463.0(22)
_cod_original_sg_symbol_H-M 'P -1 '
_cod_original_formula_sum 'C50 H20 N5 O15 S40 Tb '
_cod_database_code 4314268

loop_
_symmetry_equiv_pos_as_xyz
x,y,z
-x,-y,-z

loop_
_atom_site_label
_atom_site_type_symbol
_atom_site_fract_x
_atom_site_fract_y
_atom_site_fract_z
_atom_site_U_iso_or_equiv
_atom_site_adp_type
_atom_site_occupancy
_atom_site_symmetry_multiplicity
_atom_site_calc_flag
_atom_site_refinement_flags
_atom_site_disorder_assembly
_atom_site_disorder_group
Tb1 Tb 1.82765(9) 0.76058(6) -0.02068(4) 0.0358(2) Uani 1.00 1 d . . .
S1 S 0.3461(5) -0.1486(3) 0.7944(2) 0.0407(13) Uani 1.00 1 d . . .
S2 S 0.4522(4) -0.0195(3) 0.7862(2) 0.040(1) Uani 1.00 1 d . . .
S3 S 0.3241(4) -0.0796(2) 0.6415(2) 0.0295(11) Uani 1.00 1 d . . .
S4 S 0.4247(4) 0.0554(2) 0.6294(2) 0.0299(11) Uani 1.00 1 d . . .
S5 S 0.2954(4) -0.0143(2) 0.4964(2) 0.0259(10) Uani 1.00 1 d . . .
S6 S 0.3982(4) 0.1207(2) 0.4828(2) 0.0255(10) Uani 1.00 1 d . . .
S7 S 0.2671(4) 0.0543(3) 0.3422(2) 0.0340(12) Uani 1.00 1 d . . .
S8 S 0.3646(4) 0.1882(2) 0.3287(2) 0.0339(12) Uani 1.00 1 d . . .
S9 S 0.7513(4) 0.0884(2) 0.7375(2) 0.0341(12) Uani 1.00 1 d . . .
S10 S 0.8523(4) 0.2246(3) 0.7158(2) 0.0354(12) Uani 1.00 1 d . . .
S11 S 0.7111(4) 0.1528(2) 0.5824(2) 0.0286(11) Uani 1.00 1 d . . .
S12 S 0.8142(4) 0.2887(2) 0.5653(2) 0.0285(11) Uani 1.00 1 d . . .
S13 S 0.6834(4) 0.2137(2) 0.4364(2) 0.0276(11) Uani 1.00 1 d . . .
S14 S 0.7854(4) 0.3499(2) 0.4198(2) 0.0277(11) Uani 1.00 1 d . . .
S15 S 0.6488(4) 0.2824(2) 0.2824(2) 0.0331(12) Uani 1.00 1 d . . .
S16 S 0.7459(4) 0.4171(2) 0.2670(2) 0.0339(12) Uani 1.00 1 d . . .
S17 S 1.0431(5) -0.0344(3) 0.7665(2) 0.0370(12) Uani 1.00 1 d . . .
S18 S 1.1509(4) 0.0947(3) 0.7568(2) 0.0354(13) Uani 1.00 1 d . . .
S19 S 1.0160(4) 0.0350(2) 0.6139(2) 0.0294(11) Uani 1.00 1 d . . .
S20 S 1.1198(4) 0.1694(2) 0.6006(2) 0.0281(11) Uani 1.00 1 d . . .
S21 S 0.9914(4) 0.0986(2) 0.4681(2) 0.0272(11) Uani 1.00 1 d . . .
S22 S 1.0958(4) 0.2330(2) 0.4541(2) 0.0259(10) Uani 1.00 1 d . . .
S23 S 0.9560(4) 0.1669(2) 0.3167(2) 0.0332(12) Uani 1.00 1 d . . .
S24 S 1.0518(4) 0.3025(2) 0.3001(2) 0.0333(12) Uani 1.00 1 d . . .
S25 S 1.1371(4) 0.3111(2) 0.6777(2) 0.0330(12) Uani 1.00 1 d . . .
S26 S 1.2344(4) 0.4464(3) 0.6602(2) 0.0341(12) Uani 1.00 1 d . . .
S27 S 1.1006(4) 0.3753(2) 0.5240(2) 0.0253(10) Uani 1.00 1 d . . .
S28 S 1.2045(4) 0.5115(2) 0.5064(2) 0.0244(10) Uani 1.00 1 d . . .
S29 S 1.0724(4) 0.4361(2) 0.3781(2) 0.0291(11) Uani 1.00 1 d . . .
S30 S 1.1735(4) 0.5728(2) 0.3611(2) 0.0276(11) Uani 1.00 1 d . . .
S31 S 1.0414(5) 0.5019(3) 0.2241(2) 0.041(1) Uani 1.00 1 d . . .
S32 S 1.1408(5) 0.6361(3) 0.2072(2) 0.0399(13) Uani 1.00 1 d . . .
S33 S 1.4419(4) 0.1964(3) 0.7093(2) 0.0387(13) Uani 1.00 1 d . . .
S34 S 1.5398(4) 0.3319(3) 0.6920(2) 0.0367(13) Uani 1.00 1 d . . .
S35 S 1.4041(4) 0.2615(2) 0.5556(2) 0.0274(11) Uani 1.00 1 d . . .
S36 S 1.5072(4) 0.3978(2) 0.5385(2) 0.0284(11) Uani 1.00 1 d . . .
S37 S 1.3767(4) 0.3229(2) 0.4094(2) 0.0264(11) Uani 1.00 1 d . . .
S38 S 1.4773(4) 0.4593(2) 0.3930(2) 0.0266(11) Uani 1.00 1 d . . .
S39 S 1.3427(4) 0.3917(2) 0.2546(2) 0.0338(12) Uani 1.00 1 d . . .
S40 S 1.4440(4) 0.5247(2) 0.2402(2) 0.0333(12) Uani 1.00 1 d . . .
O1 O 1.645(2) 0.6089(11) 0.1344(8) 0.102(7) Uani 1.00 1 d . . .
O2 O 1.650(2) 0.7057(12) 0.0487(9) 0.099(7) Uani 1.00 1 d . . .
O3 O 1.810(2) 0.6436(11) 0.0725(9) 0.090(7) Uani 1.00 1 d . . .
O4 O 1.665(2) 0.9593(8) -0.1276(9) 0.088(6) Uani 1.00 1 d . . .
O5 O 1.669(2) 0.8631(9) -0.0398(9) 0.079(6) Uani 1.00 1 d . . .
O6 O 1.818(2) 0.8761(11) -0.1152(9) 0.092(7) Uani 1.00 1 d . . .
O7 O 2.193(2) 0.7200(12) -0.0774(10) 0.100(8) Uani 1.00 1 d . . .
O8 O 2.018(1) 0.7823(9) -0.0970(7) 0.063(5) Uani 1.00 1 d . . .
O9 O 2.027(1) 0.6970(9) -0.0061(6) 0.067(5) Uani 1.00 1 d . . .
O10 O 1.893(3) 0.841(1) 0.1135(12) 0.151(12) Uani 1.00 1 d . . .
O11 O 1.798(3) 0.779(2) 0.0847(10) 0.161(12) Uani 1.00 1 d . . .
O12 O 1.925(2) 0.8356(13) 0.0150(12) 0.102(8) Uani 1.00 1 d . . .
O13 O 1.746(2) 0.6591(9) -0.1376(8) 0.076(6) Uani 1.00 1 d . . .
O14 O 1.718(2) 0.7517(12) -0.1025(10) 0.100(8) Uani 1.00 1 d . . .
O15 O 1.854(2) 0.6661(9) -0.0718(9) 0.080(6) Uani 1.00 1 d . . .
N1 N 1.701(2) 0.6519(12) 0.0874(9) 0.065(7) Uani 1.00 1 d . . .
N2 N 1.716(2) 0.9030(10) -0.0961(10) 0.067(7) Uani 1.00 1 d . . .
N3 N 2.084(2) 0.7321(12) -0.0615(10) 0.059(7) Uani 1.00 1 d . . .
N4 N 1.868(3) 0.8197(13) 0.0728(10) 0.081(8) Uani 1.00 1 d . . .
N5 N 1.768(2) 0.6919(11) -0.1040(8) 0.053(6) Uani 1.00 1 d . . .
C1 C 0.386(2) -0.1480(12) 0.8655(8) 0.059(7) Uani 1.00 1 d . . .
C2 C 0.433(2) -0.0899(13) 0.8619(8) 0.055(7) Uani 1.00 1 d . . .
C3 C 0.394(1) -0.0620(9) 0.7450(8) 0.028(4) Uani 1.00 1 d . . .
C4 C 0.382(1) -0.0322(8) 0.6805(7) 0.022(4) Uani 1.00 1 d . . .
C5 C 0.335(2) -0.0095(9) 0.5659(7) 0.026(4) Uani 1.00 1 d . . .
C6 C 0.383(1) 0.0508(8) 0.5598(7) 0.021(4) Uani 1.00 1 d . . .
C7 C 0.338(1) 0.0729(9) 0.4445(7) 0.025(4) Uani 1.00 1 d . . .
C8 C 0.326(1) 0.1016(9) 0.3805(8) 0.028(4) Uani 1.00 1 d . . .
C9 C 0.277(2) 0.1243(11) 0.2650(9) 0.045(6) Uani 1.00 1 d . . .
C10 C 0.322(2) 0.1836(9) 0.2595(7) 0.032(5) Uani 1.00 1 d . . .
C11 C 0.801(2) 0.0967(10) 0.8025(8) 0.042(5) Uani 1.00 1 d . . .
C12 C 0.844(2) 0.1567(12) 0.7942(9) 0.048(6) Uani 1.00 1 d . . .
C13 C 0.790(2) 0.1741(9) 0.6823(8) 0.029(5) Uani 1.00 1 d . . .
C14 C 0.771(1) 0.2016(9) 0.6189(7) 0.026(4) Uani 1.00 1 d . . .
C15 C 0.725(1) 0.2210(8) 0.5046(7) 0.022(4) Uani 1.00 1 d . . .
C16 C 0.773(1) 0.2814(9) 0.4971(7) 0.024(4) Uani 1.00 1 d . . .
C17 C 0.725(1) 0.3013(9) 0.3829(7) 0.024(4) Uani 1.00 1 d . . .
C18 C 0.707(1) 0.3295(9) 0.3196(7) 0.025(4) Uani 1.00 1 d . . .
C19 C 0.666(2) 0.3489(12) 0.2046(9) 0.047(6) Uani 1.00 1 d . . .
C20 C 0.706(2) 0.4102(11) 0.1981(8) 0.047(6) Uani 1.00 1 d . . .
C21 C 1.079(2) -0.0328(11) 0.8380(8) 0.045(6) Uani 1.00 1 d . . .
C22 C 1.124(2) 0.0264(11) 0.8329(9) 0.048(6) Uani 1.00 1 d . . .
C23 C 1.090(1) 0.0512(9) 0.7167(8) 0.027(4) Uani 1.00 1 d . . .
C24 C 1.078(1) 0.0814(8) 0.6519(7) 0.024(4) Uani 1.00 1 d . . .
C25 C 1.0292(13) 0.1044(8) 0.5374(7) 0.023(4) Uani 1.00 1 d . . .
C26 C 1.078(1) 0.1649(9) 0.5313(7) 0.025(4) Uani 1.00 1 d . . .
C27 C 1.031(1) 0.1865(8) 0.4166(7) 0.021(4) Uani 1.00 1 d . . .
C28 C 1.016(1) 0.2154(8) 0.3530(7) 0.024(4) Uani 1.00 1 d . . .
C29 C 0.961(2) 0.2370(11) 0.2393(9) 0.042(6) Uani 1.00 1 d . . .
C30 C 1.003(2) 0.2970(10) 0.2325(8) 0.040(5) Uani 1.00 1 d . . .
C31 C 1.182(2) 0.3180(11) 0.7460(8) 0.042(5) Uani 1.00 1 d . . .
C32 C 1.223(2) 0.3787(11) 0.7383(8) 0.041(6) Uani 1.00 1 d . . .
C33 C 1.175(1) 0.3971(8) 0.6247(7) 0.024(4) Uani 1.00 1 d . . .
C34 C 1.1625(13) 0.4243(8) 0.5591(7) 0.020(4) Uani 1.00 1 d . . .
C35 C 1.1154(13) 0.4433(8) 0.4463(7) 0.023(4) Uani 1.00 1 d . . .
C36 C 1.1596(13) 0.5039(8) 0.4388(7) 0.021(4) Uani 1.00 1 d . . .
C37 C 1.1134(13) 0.5226(8) 0.3251(7) 0.021(4) Uani 1.00 1 d . . .
C38 C 1.099(1) 0.5498(9) 0.2616(8) 0.028(4) Uani 1.00 1 d . . .
C39 C 1.048(2) 0.5697(13) 0.1487(10) 0.060(7) Uani 1.00 1 d . . .
C40 C 1.095(2) 0.631(1) 0.1399(10) 0.070(8) Uani 1.00 1 d . . .
C41 C 1.479(2) 0.2046(12) 0.7774(9) 0.048(6) Uani 1.00 1 d . . .
C42 C 1.523(2) 0.2653(12) 0.7702(9) 0.049(6) Uani 1.00 1 d . . .
C43 C 1.480(1) 0.2828(8) 0.6563(7) 0.023(4) Uani 1.00 1 d . . .
C44 C 1.465(1) 0.3110(8) 0.5918(7) 0.023(4) Uani 1.00 1 d . . .
C45 C 1.4198(13) 0.3296(8) 0.4772(7) 0.023(4) Uani 1.00 1 d . . .
C46 C 1.467(1) 0.3910(8) 0.4696(7) 0.023(4) Uani 1.00 1 d . . .
C47 C 1.416(1) 0.4104(9) 0.3564(8) 0.026(4) Uani 1.00 1 d . . .
C48 C 1.402(1) 0.4387(9) 0.2925(8) 0.026(4) Uani 1.00 1 d . . .
C49 C 1.364(2) 0.4579(11) 0.1767(9) 0.044(6) Uani 1.00 1 d . . .
C50 C 1.411(2) 0.5176(10) 0.1704(9) 0.044(6) Uani 1.00 1 d . . .
H1 H 0.3671 -0.1855 0.9073 0.0515 Uiso 1.00 1 c . . .
H2 H 0.4551 -0.0828 0.8986 0.0675 Uiso 1.00 1 c . . .
H3 H 0.2613 0.1143 0.2276 0.0509 Uiso 1.00 1 c . . .
H4 H 0.3282 0.2240 0.2175 0.0385 Uiso 1.00 1 c . . .
H5 H 0.7966 0.0585 0.8435 0.0506 Uiso 1.00 1 c . . .
H6 H 0.8710 0.1700 0.8294 0.0399 Uiso 1.00 1 c . . .
H7 H 0.6427 0.3396 0.1701 0.0563 Uiso 1.00 1 c . . .
H8 H 0.7144 0.4484 0.1597 0.0531 Uiso 1.00 1 c . . .
H9 H 1.0676 -0.0689 0.8752 0.0485 Uiso 1.00 1 c . . .
H10 H 1.1415 0.0334 0.8701 0.0543 Uiso 1.00 1 c . . .
H11 H 0.9347 0.2295 0.2038 0.0473 Uiso 1.00 1 c . . .
H12 H 1.0088 0.3337 0.1936 0.0499 Uiso 1.00 1 c . . .
H13 H 1.1737 0.2805 0.7875 0.0557 Uiso 1.00 1 c . . .
H14 H 1.2425 0.3920 0.7737 0.0505 Uiso 1.00 1 c . . .
H15 H 1.0351 0.5619 0.1112 0.0719 Uiso 1.00 1 c . . .
H16 H 1.1082 0.6685 0.0994 0.0666 Uiso 1.00 1 c . . .
H17 H 1.4716 0.1657 0.8197 0.0633 Uiso 1.00 1 c . . .
H18 H 1.5455 0.2771 0.8057 0.0596 Uiso 1.00 1 c . . .
H19 H 1.3494 0.4498 0.1386 0.0453 Uiso 1.00 1 c . . .
H20 H 1.4216 0.5600 0.1297 0.0448 Uiso 1.00 1 c . . .

loop_
_atom_site_aniso_label
_atom_site_aniso_U_11
_atom_site_aniso_U_22
_atom_site_aniso_U_33
_atom_site_aniso_U_12
_atom_site_aniso_U_13
_atom_site_aniso_U_23
Tb1 0.0424(5) 0.0412(5) 0.0226(4) -0.0154(4) -0.0061(3) -0.0037(3)
S1 0.059(3) 0.036(3) 0.023(2) -0.011(2) -0.008(2) -0.002(2)
S2 0.047(3) 0.050(3) 0.033(2) -0.008(2) -0.014(2) -0.019(2)
S3 0.044(3) 0.024(2) 0.023(2) -0.012(2) -0.013(2) -0.002(2)
S4 0.044(3) 0.025(2) 0.025(2) -0.011(2) -0.013(2) -0.007(2)
S5 0.037(3) 0.021(2) 0.022(2) -0.006(2) -0.011(2) -0.005(2)
S6 0.033(2) 0.021(2) 0.025(2) -0.009(2) -0.009(2) -0.005(2)
S7 0.043(3) 0.035(3) 0.032(2) -0.006(2) -0.015(2) -0.014(2)
S8 0.044(3) 0.030(2) 0.026(2) -0.007(2) -0.010(2) -0.005(2)
S9 0.042(3) 0.027(2) 0.032(2) -0.007(2) -0.011(2) -0.004(2)
S10 0.047(3) 0.033(2) 0.032(2) -0.008(2) -0.017(2) -0.010(2)
S11 0.039(3) 0.023(2) 0.027(2) -0.011(2) -0.010(2) -0.004(2)
S12 0.039(3) 0.025(2) 0.027(2) -0.009(2) -0.010(2) -0.009(2)
S13 0.037(3) 0.025(2) 0.025(2) -0.010(2) -0.007(2) -0.009(2)
S14 0.038(3) 0.023(2) 0.024(2) -0.010(2) -0.008(2) -0.005(2)
S15 0.042(3) 0.032(2) 0.032(2) -0.008(2) -0.012(2) -0.013(2)
S16 0.041(3) 0.029(2) 0.030(2) -0.011(2) -0.005(2) -0.006(2)
S17 0.056(3) 0.031(2) 0.024(2) -0.012(2) -0.010(2) -0.003(2)
S18 0.047(3) 0.036(3) 0.031(2) -0.007(2) -0.015(2) -0.015(2)
S19 0.041(3) 0.024(2) 0.026(2) -0.013(2) -0.009(2) -0.005(2)
S20 0.039(3) 0.024(2) 0.026(2) -0.009(2) -0.010(2) -0.010(2)
S21 0.036(3) 0.025(2) 0.025(2) -0.009(2) -0.011(2) -0.007(2)
S22 0.034(2) 0.023(2) 0.023(2) -0.011(2) -0.009(2) -0.003(2)
S23 0.041(3) 0.032(2) 0.035(2) -0.007(2) -0.014(2) -0.014(2)
S24 0.039(3) 0.029(2) 0.029(2) -0.009(2) -0.005(2) -0.005(2)
S25 0.041(3) 0.026(2) 0.026(2) -0.009(2) -0.004(2) -0.001(2)
S26 0.045(3) 0.036(3) 0.028(2) -0.009(2) -0.013(2) -0.012(2)
S27 0.032(2) 0.022(2) 0.024(2) -0.006(2) -0.007(2) -0.007(2)
S28 0.032(2) 0.022(2) 0.022(2) -0.007(2) -0.008(2) -0.006(2)
S29 0.039(3) 0.029(2) 0.025(2) -0.009(2) -0.012(2) -0.008(2)
S30 0.041(3) 0.022(2) 0.021(2) -0.009(2) -0.009(2) -0.003(2)
S31 0.050(3) 0.045(3) 0.036(2) -0.005(2) -0.020(2) -0.017(2)
S32 0.053(3) 0.035(3) 0.027(2) -0.010(2) -0.011(2) -0.000(2)
S33 0.049(3) 0.032(3) 0.032(2) -0.008(2) -0.011(2) -0.004(2)
S34 0.043(3) 0.042(3) 0.034(2) -0.008(2) -0.015(2) -0.016(2)
S35 0.033(2) 0.027(2) 0.024(2) -0.009(2) -0.008(2) -0.006(2)
S36 0.037(3) 0.028(2) 0.026(2) -0.011(2) -0.009(2) -0.010(2)
S37 0.036(2) 0.024(2) 0.022(2) -0.011(2) -0.008(2) -0.006(2)
S38 0.036(2) 0.022(2) 0.024(2) -0.010(2) -0.007(2) -0.005(2)
S39 0.043(3) 0.033(2) 0.032(2) -0.007(2) -0.013(2) -0.014(2)
S40 0.046(3) 0.031(2) 0.025(2) -0.013(2) -0.006(2) -0.006(2)
O1 0.14(2) 0.12(2) 0.046(10) -0.09(1) 0.009(10) -0.000(10)
O2 0.08(1) 0.12(2) 0.069(12) -0.041(12) -0.010(10) 0.021(12)
O3 0.051(11) 0.10(2) 0.078(12) -0.015(11) -0.003(9) 0.013(11)
O4 0.10(1) 0.038(9) 0.11(1) -0.019(9) -0.061(12) 0.024(9)
O5 0.071(12) 0.058(11) 0.087(13) -0.003(9) 0.005(10) -0.013(10)
O6 0.062(12) 0.10(2) 0.077(13) -0.020(11) -0.015(10) 0.019(11)
O7 0.065(13) 0.14(2) 0.09(1) -0.014(13) 0.004(11) -0.039(13)
O8 0.058(10) 0.081(12) 0.049(9) -0.015(9) -0.014(8) -0.016(8)
O9 0.073(11) 0.094(12) 0.025(7) -0.018(9) 0.001(7) -0.009(8)
O10 0.27(4) 0.12(2) 0.10(2) -0.08(2) -0.03(2) -0.06(2)
O11 0.29(4) 0.18(3) 0.056(12) -0.17(3) 0.02(2) -0.04(1)
O12 0.09(2) 0.13(2) 0.11(2) -0.051(13) -0.005(13) -0.07(2)
O13 0.12(2) 0.079(12) 0.055(9) -0.045(11) -0.020(9) -0.028(9)
O14 0.14(2) 0.09(1) 0.10(2) 0.021(13) -0.07(1) -0.054(13)
O15 0.10(1) 0.066(11) 0.096(13) 0.012(10) -0.057(11) -0.039(10)
N1 0.09(2) 0.07(1) 0.036(10) -0.048(13) -0.012(10) -0.000(10)
N2 0.09(2) 0.035(11) 0.067(13) -0.026(11) -0.034(13) 0.017(10)
N3 0.035(11) 0.09(2) 0.064(12) -0.006(11) -0.005(10) -0.045(12)
N4 0.15(2) 0.07(2) 0.041(11) -0.03(2) -0.020(13) -0.028(11)
N5 0.063(13) 0.059(12) 0.040(9) -0.028(10) -0.011(9) -0.010(9)
C1 0.09(2) 0.06(1) 0.014(8) -0.023(13) -0.010(10) 0.007(9)
C2 0.08(2) 0.07(2) 0.013(8) -0.023(13) -0.007(9) -0.007(9)
C3 0.018(9) 0.032(9) 0.030(8) 0.003(7) -0.008(7) -0.008(7)
C4 0.030(9) 0.022(8) 0.020(7) -0.005(7) -0.015(6) -0.006(6)
C5 0.038(10) 0.024(9) 0.017(7) -0.001(7) -0.011(7) -0.005(6)
C6 0.026(9) 0.018(8) 0.015(7) 0.001(7) -0.003(6) -0.002(6)
C7 0.030(9) 0.026(9) 0.025(8) -0.006(7) -0.008(7) -0.011(7)
C8 0.029(9) 0.031(9) 0.028(8) -0.009(8) -0.001(7) -0.012(7)
C9 0.053(13) 0.057(13) 0.033(10) 0.015(10) -0.021(9) -0.027(10)
C10 0.041(11) 0.030(10) 0.018(7) 0.004(8) -0.010(7) 0.000(7)
C11 0.06(1) 0.033(10) 0.022(8) -0.014(10) -0.005(8) 0.003(7)
C12 0.054(13) 0.06(1) 0.027(9) -0.004(11) -0.009(9) -0.012(9)
C13 0.038(10) 0.029(9) 0.026(8) -0.013(8) -0.004(7) -0.015(7)
C14 0.028(9) 0.029(9) 0.022(7) -0.009(7) -0.004(7) -0.008(7)
C15 0.026(9) 0.010(7) 0.030(8) 0.001(6) -0.010(7) -0.006(6)
C16 0.023(9) 0.029(9) 0.018(7) 0.004(7) -0.004(6) -0.009(7)
C17 0.021(9) 0.028(9) 0.026(8) -0.003(7) -0.007(7) -0.010(7)
C18 0.021(9) 0.031(9) 0.023(7) -0.006(7) -0.001(6) -0.010(7)
C19 0.07(2) 0.054(13) 0.026(9) -0.013(11) -0.012(9) -0.017(9)
C20 0.06(1) 0.048(12) 0.020(8) -0.009(10) -0.001(8) 0.000(8)
C21 0.07(1) 0.044(11) 0.014(8) -0.010(10) -0.004(8) 0.000(8)
C22 0.08(2) 0.040(11) 0.028(9) -0.007(11) -0.017(10) -0.010(8)
C23 0.030(10) 0.027(9) 0.031(8) 0.001(7) -0.012(7) -0.015(7)
C24 0.036(10) 0.017(8) 0.019(7) -0.008(7) -0.000(7) -0.005(6)
C25 0.020(9) 0.026(9) 0.023(7) 0.003(7) -0.005(6) -0.012(7)
C26 0.025(9) 0.029(9) 0.027(8) -0.007(7) -0.005(7) -0.015(7)
C27 0.030(9) 0.017(8) 0.016(7) -0.006(7) -0.009(6) 0.001(6)
C28 0.030(9) 0.016(8) 0.028(8) -0.000(7) -0.008(7) -0.008(6)
C29 0.045(12) 0.048(12) 0.032(9) -0.004(10) -0.022(9) -0.007(9)
C30 0.047(12) 0.042(11) 0.021(8) -0.008(9) -0.007(8) 0.001(8)
C31 0.050(12) 0.050(12) 0.013(7) -0.001(10) -0.001(8) 0.001(8)
C32 0.048(12) 0.054(13) 0.026(9) 0.000(10) -0.008(8) -0.021(9)
C33 0.034(10) 0.018(8) 0.021(7) -0.006(7) -0.006(7) -0.005(6)
C34 0.013(8) 0.021(8) 0.026(7) -0.006(6) -0.001(6) -0.008(6)
C35 0.019(8) 0.025(8) 0.032(8) -0.002(7) -0.008(7) -0.017(7)
C36 0.012(8) 0.025(8) 0.025(7) 0.003(6) 0.000(6) -0.012(7)
C37 0.019(8) 0.020(8) 0.020(7) -0.004(6) -0.008(6) 0.001(6)
C38 0.029(10) 0.027(9) 0.026(8) 0.003(7) -0.011(7) -0.004(7)
C39 0.08(2) 0.07(2) 0.038(11) -0.013(13) -0.027(11) -0.019(11)
C40 0.10(2) 0.07(2) 0.031(11) -0.02(2) -0.035(12) 0.004(11)
C41 0.06(1) 0.051(13) 0.030(9) 0.000(11) -0.016(9) -0.007(9)
C42 0.07(2) 0.06(1) 0.026(9) -0.007(11) -0.021(9) -0.014(9)
C43 0.022(9) 0.020(8) 0.027(8) 0.003(7) -0.009(7) -0.006(7)
C44 0.022(9) 0.025(9) 0.021(7) -0.003(7) -0.001(6) -0.007(7)
C45 0.020(8) 0.022(8) 0.027(8) -0.003(7) -0.006(6) -0.006(7)
C46 0.025(9) 0.024(8) 0.017(7) -0.009(7) -0.000(6) -0.003(6)
C47 0.026(9) 0.029(9) 0.030(8) -0.009(7) -0.007(7) -0.013(7)
C48 0.023(9) 0.030(9) 0.029(8) -0.008(7) -0.005(7) -0.011(7)
C49 0.052(13) 0.053(13) 0.036(10) -0.006(10) -0.011(9) -0.024(9)
C50 0.06(1) 0.038(11) 0.030(9) -0.009(10) -0.009(9) -0.006(8)

loop_
_atom_type_symbol
_atom_type_description
_atom_type_scat_dispersion_real
_atom_type_scat_dispersion_imag
_atom_type_scat_source
C C 0.006 0.003
;
International Tables for Crystallography
(1992, Vol. C, Tables 4.2.6.8 and 6.1.1.4)
;
H H 0.000 0.000
;
International Tables for Crystallography
(1992, Vol. C, Table 6.1.1.4)
;
N N 0.011 0.006
;
International Tables for Crystallography
(1992, Vol. C, Tables 4.2.6.8 and 6.1.1.4)
;
O O 0.017 0.010
;
International Tables for Crystallography
(1992, Vol. C, Tables 4.2.6.8 and 6.1.1.4)
;
S S 0.148 0.159
;
International Tables for Crystallography
(1992, Vol. C, Tables 4.2.6.8 and 6.1.1.4)
;
Tb Tb -0.189 4.410
;
International Tables for Crystallography
(1992, Vol. C, Tables 4.2.6.8 and 6.1.1.4)
;

loop_
_geom_angle_atom_site_label_1
_geom_angle_site_symmetry_1
_geom_angle_atom_site_label_2
_geom_angle_site_symmetry_2
_geom_angle_atom_site_label_3
_geom_angle_site_symmetry_3
_geom_angle
_geom_angle_publ_flag
C1 . S1 . C3 . 94.3(9) yes
C2 . S2 . C3 . 94.8(9) yes
C4 . S3 . C5 . 94.3(7) yes
C4 . S4 . C6 . 93.6(7) yes
C5 . S5 . C7 . 94.3(7) yes
C6 . S6 . C7 . 93.6(7) yes
C8 . S7 . C9 . 94.9(8) yes
C8 . S8 . C10 . 94.9(8) yes
C11 . S9 . C13 . 94.2(8) yes
C12 . S10 . C13 . 94.0(9) yes
C14 . S11 . C15 . 94.2(7) yes
C14 . S12 . C16 . 93.9(7) yes
C15 . S13 . C17 . 94.0(7) yes
C16 . S14 . C17 . 94.3(7) yes
C18 . S15 . C19 . 95.1(8) yes
C18 . S16 . C20 . 94.3(8) yes
C21 . S17 . C23 . 95.1(8) yes
C22 . S18 . C23 . 93.5(9) yes
C24 . S19 . C25 . 94.4(7) yes
C24 . S20 . C26 . 93.8(7) yes
C25 . S21 . C27 . 94.1(7) yes
C26 . S22 . C27 . 94.0(7) yes
C28 . S23 . C29 . 94.9(8) yes
C28 . S24 . C30 . 94.7(8) yes
C31 . S25 . C33 . 94.5(8) yes
C32 . S26 . C33 . 94.5(8) yes
C34 . S27 . C35 . 93.2(7) yes
C34 . S28 . C36 . 92.7(7) yes
C35 . S29 . C37 . 93.9(7) yes
C36 . S30 . C37 . 93.0(7) yes
C38 . S31 . C39 . 95.5(9) yes
C38 . S32 . C40 . 95.2(10) yes
C41 . S33 . C43 . 94.7(9) yes
C42 . S34 . C43 . 94.0(8) yes
C44 . S35 . C45 . 93.6(7) yes
C44 . S36 . C46 . 94.3(7) yes
C45 . S37 . C47 . 93.9(7) yes
C46 . S38 . C47 . 94.2(7) yes
C48 . S39 . C49 . 94.8(8) yes
C48 . S40 . C50 . 94.8(8) yes
O1 . N1 . O2 . 121.2(24) yes
O1 . N1 . O3 . 123.8(24) yes
O2 . N1 . O3 . 114.9(18) yes
O4 . N2 . O5 . 122.8(25) yes
O4 . N2 . O6 . 124.5(22) yes
O5 . N2 . O6 . 112.7(19) yes
O7 . N3 . O8 . 124.3(21) yes
O7 . N3 . O9 . 122.6(22) yes
O8 . N3 . O9 . 113.0(18) yes
O10 . N4 . O11 . 124.8(26) yes
O10 . N4 . O12 . 121.1(27) yes
O11 . N4 . O12 . 113.8(20) yes
O13 . N5 . O14 . 124.8(21) yes
O13 . N5 . O15 . 120.0(22) yes
O14 . N5 . O15 . 114.9(18) yes
S1 . C1 . C2 . 117.9(14) yes
S2 . C2 . C1 . 118.1(14) yes
S1 . C3 . S2 . 114.9(9) yes
S1 . C3 . C4 . 120.7(12) yes
S2 . C3 . C4 . 124.4(13) yes
S3 . C4 . S4 . 115.6(8) yes
S3 . C4 . C3 . 121.8(12) yes
S4 . C4 . C3 . 122.6(12) yes
S3 . C5 . S5 . 123.7(9) yes
S3 . C5 . C6 . 118.0(11) yes
S5 . C5 . C6 . 118.2(11) yes
S4 . C6 . S6 . 123.3(9) yes
S4 . C6 . C5 . 118.5(11) yes
S6 . C6 . C5 . 118.2(11) yes
S5 . C7 . S6 . 115.5(8) yes
S5 . C7 . C8 . 122.4(12) yes
S6 . C7 . C8 . 122.0(12) yes
S7 . C8 . S8 . 114.4(9) yes
S7 . C8 . C7 . 122.2(12) yes
S8 . C8 . C7 . 123.4(12) yes
S7 . C9 . C10 . 117.1(13) yes
S8 . C10 . C9 . 118.7(13) yes
S9 . C11 . C12 . 119.3(13) yes
S10 . C12 . C11 . 117.6(14) yes
S9 . C13 . S10 . 114.9(9) yes
S9 . C13 . C14 . 123.8(12) yes
S10 . C13 . C14 . 121.4(12) yes
S11 . C14 . S12 . 115.4(8) yes
S11 . C14 . C13 . 123.2(12) yes
S12 . C14 . C13 . 121.3(12) yes
S11 . C15 . S13 . 123.5(8) yes
S11 . C15 . C16 . 117.8(11) yes
S13 . C15 . C16 . 118.7(11) yes
S12 . C16 . S14 . 123.3(9) yes
S12 . C16 . C15 . 118.7(11) yes
S14 . C16 . C15 . 117.9(11) yes
S13 . C17 . S14 . 115.1(8) yes
S13 . C17 . C18 . 122.3(12) yes
S14 . C17 . C18 . 122.5(12) yes
S15 . C18 . S16 . 114.4(8) yes
S15 . C18 . C17 . 123.2(12) yes
S16 . C18 . C17 . 122.3(12) yes
S15 . C19 . C20 . 117.9(14) yes
S16 . C20 . C19 . 118.0(14) yes
S17 . C21 . C22 . 116.4(13) yes
S18 . C22 . C21 . 119.9(14) yes
S17 . C23 . S18 . 115.0(9) yes
S17 . C23 . C24 . 121.7(12) yes
S18 . C23 . C24 . 123.3(12) yes
S19 . C24 . S20 . 115.7(8) yes
S19 . C24 . C23 . 121.4(11) yes
S20 . C24 . C23 . 122.9(12) yes
S19 . C25 . S21 . 123.6(9) yes
S19 . C25 . C26 . 117.7(11) yes
S21 . C25 . C26 . 118.6(11) yes
S20 . C26 . S22 . 123.9(9) yes
S20 . C26 . C25 . 118.4(12) yes
S22 . C26 . C25 . 117.7(11) yes
S21 . C27 . S22 . 115.4(7) yes
S21 . C27 . C28 . 122.2(11) yes
S22 . C27 . C28 . 122.5(11) yes
S23 . C28 . S24 . 114.4(8) yes
S23 . C28 . C27 . 121.4(11) yes
S24 . C28 . C27 . 124.2(12) yes
S23 . C29 . C30 . 117.4(13) yes
S24 . C30 . C29 . 118.5(13) yes
S25 . C31 . C32 . 117.9(13) yes
S26 . C32 . C31 . 117.9(13) yes
S25 . C33 . S26 . 115.2(8) yes
S25 . C33 . C34 . 122.8(11) yes
S26 . C33 . C34 . 122.0(11) yes
S27 . C34 . S28 . 116.7(8) yes
S27 . C34 . C33 . 121.8(11) yes
S28 . C34 . C33 . 121.5(11) yes
S27 . C35 . S29 . 123.1(8) yes
S27 . C35 . C36 . 118.6(11) yes
S29 . C35 . C36 . 118.3(12) yes
S28 . C36 . S30 . 122.2(9) yes
S28 . C36 . C35 . 118.9(12) yes
S30 . C36 . C35 . 118.9(12) yes
S29 . C37 . S30 . 115.9(8) yes
S29 . C37 . C38 . 122.4(12) yes
S30 . C37 . C38 . 121.7(12) yes
S31 . C38 . S32 . 113.6(8) yes
S31 . C38 . C37 . 123.1(12) yes
S32 . C38 . C37 . 123.3(13) yes
S31 . C39 . C40 . 118.3(15) yes
S32 . C40 . C39 . 117.3(16) yes
S33 . C41 . C42 . 118.4(14) yes
S34 . C42 . C41 . 117.7(14) yes
S33 . C43 . S34 . 115.0(8) yes
S33 . C43 . C44 . 123.4(12) yes
S34 . C43 . C44 . 121.6(12) yes
S35 . C44 . S36 . 115.8(8) yes
S35 . C44 . C43 . 121.6(12) yes
S36 . C44 . C43 . 122.6(12) yes
S35 . C45 . S37 . 123.4(9) yes
S35 . C45 . C46 . 118.2(11) yes
S37 . C45 . C46 . 118.4(11) yes
S36 . C46 . S38 . 123.9(9) yes
S36 . C46 . C45 . 118.0(11) yes
S38 . C46 . C45 . 118.0(11) yes
S37 . C47 . S38 . 115.4(8) yes
S37 . C47 . C48 . 122.7(12) yes
S38 . C47 . C48 . 121.8(12) yes
S39 . C48 . S40 . 114.6(9) yes
S39 . C48 . C47 . 123.1(12) yes
S40 . C48 . C47 . 122.2(12) yes
S39 . C49 . C50 . 117.5(14) yes
S40 . C50 . C49 . 118.2(14) yes
O2 . Tb1 . O3 . 49.9(6) yes
O5 . Tb1 . O6 . 50.5(6) yes
O8 . Tb1 . O9 . 50.9(5) yes
O11 . Tb1 . O12 . 49.4(7) yes
O14 . Tb1 . O15 . 50.3(6) yes
Tb1 . O2 . N1 . 97.9(14) yes
Tb1 . O3 . N1 . 96.7(13) yes
Tb1 . O5 . N2 . 98.8(14) yes
Tb1 . O6 . N2 . 97.9(13) yes
Tb1 . O8 . N3 . 97.8(12) yes
Tb1 . O9 . N3 . 98.2(13) yes
Tb1 . O11 . N4 . 100.2(16) yes
Tb1 . O12 . N4 . 96.7(15) yes
Tb1 . O14 . N5 . 96.6(13) yes
Tb1 . O15 . N5 . 97.8(13) yes

loop_
_geom_bond_atom_site_label_1
_geom_bond_site_symmetry_1
_geom_bond_atom_site_label_2
_geom_bond_site_symmetry_2
_geom_bond_distance
_geom_bond_publ_flag
Tb1 . O2 . 2.43(2) yes
Tb1 . O3 . 2.46(2) yes
Tb1 . O5 . 2.43(2) yes
Tb1 . O6 . 2.46(2) yes
Tb1 . O8 . 2.44(2) yes
Tb1 . O9 . 2.44(2) yes
Tb1 . O11 . 2.40(2) yes
Tb1 . O12 . 2.43(2) yes
Tb1 . O14 . 2.49(2) yes
Tb1 . O15 . 2.43(2) yes
S1 . C1 . 1.73(2) yes
S1 . C3 . 1.763(16) yes
S2 . C2 . 1.729(19) yes
S2 . C3 . 1.730(16) yes
S3 . C4 . 1.766(14) yes
S3 . C5 . 1.724(14) yes
S4 . C4 . 1.766(15) yes
S4 . C6 . 1.740(15) yes
S5 . C5 . 1.727(14) yes
S5 . C7 . 1.763(15) yes
S6 . C6 . 1.742(14) yes
S6 . C7 . 1.773(15) yes
S7 . C8 . 1.758(16) yes
S7 . C9 . 1.746(19) yes
S8 . C8 . 1.738(16) yes
S8 . C10 . 1.737(16) yes
S9 . C11 . 1.725(18) yes
S9 . C13 . 1.744(16) yes
S10 . C12 . 1.745(19) yes
S10 . C13 . 1.757(15) yes
S11 . C14 . 1.760(15) yes
S11 . C15 . 1.739(15) yes
S12 . C14 . 1.771(15) yes
S12 . C16 . 1.730(15) yes
S13 . C15 . 1.730(15) yes
S13 . C17 . 1.771(15) yes
S14 . C16 . 1.733(15) yes
S14 . C17 . 1.769(15) yes
S15 . C18 . 1.736(15) yes
S15 . C19 . 1.725(19) yes
S16 . C18 . 1.757(16) yes
S16 . C20 . 1.735(19) yes
S17 . C21 . 1.724(18) yes
S17 . C23 . 1.745(16) yes
S18 . C22 . 1.724(18) yes
S18 . C23 . 1.746(15) yes
S19 . C24 . 1.758(15) yes
S19 . C25 . 1.729(15) yes
S20 . C24 . 1.768(14) yes
S20 . C26 . 1.731(15) yes
S21 . C25 . 1.723(15) yes
S21 . C27 . 1.760(14) yes
S22 . C26 . 1.730(15) yes
S22 . C27 . 1.775(14) yes
S23 . C28 . 1.751(15) yes
S23 . C29 . 1.750(18) yes
S24 . C28 . 1.743(15) yes
S24 . C30 . 1.746(18) yes
S25 . C31 . 1.747(18) yes
S25 . C33 . 1.735(14) yes
S26 . C32 . 1.739(18) yes
S26 . C33 . 1.744(15) yes
S27 . C34 . 1.753(14) yes
S27 . C35 . 1.736(16) yes
S28 . C34 . 1.764(14) yes
S28 . C36 . 1.742(15) yes
S29 . C35 . 1.738(14) yes
S29 . C37 . 1.751(14) yes
S30 . C36 . 1.742(15) yes
S30 . C37 . 1.773(15) yes
S31 . C38 . 1.748(17) yes
S31 . C39 . 1.70(2) yes
S32 . C38 . 1.758(16) yes
S32 . C40 . 1.72(2) yes
S33 . C41 . 1.710(19) yes
S33 . C43 . 1.740(15) yes
S34 . C42 . 1.733(19) yes
S34 . C43 . 1.751(15) yes
S35 . C44 . 1.774(15) yes
S35 . C45 . 1.748(15) yes
S36 . C44 . 1.761(15) yes
S36 . C46 . 1.737(15) yes
S37 . C45 . 1.728(15) yes
S37 . C47 . 1.761(16) yes
S38 . C46 . 1.722(14) yes
S38 . C47 . 1.768(15) yes
S39 . C48 . 1.747(15) yes
S39 . C49 . 1.727(19) yes
S40 . C48 . 1.745(16) yes
S40 . C50 . 1.719(18) yes
O1 . N1 . 1.21(2) yes
O2 . N1 . 1.23(2) yes
O3 . N1 . 1.22(2) yes
O4 . N2 . 1.19(2) yes
O5 . N2 . 1.26(2) yes
O6 . N2 . 1.24(3) yes
O7 . N3 . 1.23(2) yes
O8 . N3 . 1.26(2) yes
O9 . N3 . 1.26(2) yes
O10 . N4 . 1.22(3) yes
O11 . N4 . 1.17(3) yes
O12 . N4 . 1.24(3) yes
O13 . N5 . 1.22(2) yes
O14 . N5 . 1.21(2) yes
O15 . N5 . 1.27(2) yes
C1 . C2 . 1.32(3) yes
C3 . C4 . 1.35(2) yes
C5 . C6 . 1.35(2) yes
C7 . C8 . 1.34(2) yes
C9 . C10 . 1.31(3) yes
C11 . C12 . 1.30(3) yes
C13 . C14 . 1.35(2) yes
C15 . C16 . 1.34(2) yes
C17 . C18 . 1.34(2) yes
C19 . C20 . 1.31(3) yes
C21 . C22 . 1.32(3) yes
C23 . C24 . 1.36(2) yes
C25 . C26 . 1.36(2) yes
C27 . C28 . 1.341(19) yes
C29 . C30 . 1.30(3) yes
C31 . C32 . 1.31(3) yes
C33 . C34 . 1.375(19) yes
C35 . C36 . 1.32(2) yes
C37 . C38 . 1.34(2) yes
C39 . C40 . 1.34(3) yes
C41 . C42 . 1.32(3) yes
C43 . C44 . 1.36(2) yes
C45 . C46 . 1.35(2) yes
C47 . C48 . 1.35(2) yes
C49 . C50 . 1.33(3) yes
